data_4087398
loop_
_publ_author_name
'Boulens, Pierre'
'Pellier, Emmanuel'
'Jeanneau, Erwann'
'Reek, Joost N. H.'
'Olivier-Bourbigou, H\'el\`ene'
'Breuil, Pierre-Alain R.'

_publ_section_title
;
 Self-Assembled Organometallic Nickel Complexes as Catalysts for Selective
 Dimerization of Ethylene into 1-Butene
;
_journal_issue 7
_journal_name_full Organometallics
_journal_page_first 1139
_journal_paper_doi 10.1021/acs.organomet.5b00055
_journal_volume 34
_journal_year 2015
_chemical_formula_moiety 'C38 H45 F3 N2 Ni1 O2 P2 S1'
_chemical_formula_sum 'C38 H45 F3 N2 Ni O2 P2 S'
_chemical_formula_weight 771.50
_space_group_IT_number 14
_space_group_name_Hall '-P 2yn'
_space_group_name_H-M_alt 'P 1 21/n 1'
_symmetry_cell_setting monoclinic
_symmetry_space_group_name_Hall '-P 2yn'
_symmetry_space_group_name_H-M 'P 1 21/n 1'
_atom_sites_solution_hydrogens difmap
_atom_sites_solution_primary direct
_cell_angle_alpha 90
_cell_angle_beta 94.700(10)
_cell_angle_gamma 90
_cell_formula_units_Z 4
_cell_length_a 10.811(2)
_cell_length_b 18.315(2)
_cell_length_c 18.962(3)
_cell_measurement_reflns_used 3983
_cell_measurement_temperature 150
_cell_measurement_theta_max 67.0680
_cell_measurement_theta_min 4.5300
_cell_volume 3741.9(10)
_computing_cell_refinement
;
CrysAlisPro, Agilent Technologies,
Version 1.171.36.28 (release 01-02-2013 CrysAlis171 .NET)
(compiled Feb  1 2013,16:14:44)
;
_computing_data_collection
;
CrysAlisPro, Agilent Technologies,
Version 1.171.36.28 (release 01-02-2013 CrysAlis171 .NET)
(compiled Feb  1 2013,16:14:44)
;
_computing_data_reduction
;
CrysAlisPro, Agilent Technologies,
Version 1.171.36.28 (release 01-02-2013 CrysAlis171 .NET)
(compiled Feb  1 2013,16:14:44)
;
_computing_molecular_graphics 'CAMERON (Watkin et al., 1996)'
_computing_publication_material 'CRYSTALS (Betteridge et al., 2003)'
_computing_structure_refinement 'CRYSTALS (Betteridge et al., 2003)'
_computing_structure_solution 'SIR97 (Altomare et al., 1999)'
_diffrn_ambient_temperature 150
_diffrn_detector_area_resol_mean 10.4685
_diffrn_measured_fraction_theta_full 0.987
_diffrn_measured_fraction_theta_max 0.791
_diffrn_measurement_device_type 'Xcalibur, Atlas, Gemini ultra'
_diffrn_measurement_method \w
_diffrn_radiation_monochromator mirror
_diffrn_radiation_source 'Enhance Ultra (Cu) X-ray Source'
_diffrn_radiation_type 'Cu K\a'
_diffrn_radiation_wavelength 1.5418
_diffrn_reflns_av_R_equivalents 0.130
_diffrn_reflns_limit_h_max 12
_diffrn_reflns_limit_h_min -12
_diffrn_reflns_limit_k_max 21
_diffrn_reflns_limit_k_min 0
_diffrn_reflns_limit_l_max 22
_diffrn_reflns_limit_l_min 0
_diffrn_reflns_number 11721
_diffrn_reflns_theta_full 66.851
_diffrn_reflns_theta_max 90.000
_diffrn_reflns_theta_min 3.360
_diffrn_standards_number 0
_exptl_absorpt_coefficient_mu 2.500
_exptl_absorpt_correction_T_max 0.844
_exptl_absorpt_correction_T_min 0.608
_exptl_absorpt_correction_type analytical
_exptl_absorpt_process_details
;
CrysAlisPro, Agilent Technologies,
Version 1.171.36.28 (release 01-02-2013 CrysAlis171 .NET)
(compiled Feb  1 2013,16:14:44)
Analytical numeric absorption correction using a multifaceted crystal
			model based on expressions derived by R.C. Clark & J.S. Reid.
(Clark, R. C. & Reid, J. S. (1995). Acta Cryst. A51, 887-897)
;
_exptl_crystal_colour 'light yellow'
_exptl_crystal_density_diffrn 1.369
_exptl_crystal_density_method 'not measured'
_exptl_crystal_description needle
_exptl_crystal_F_000 1616
_exptl_crystal_size_max 0.108
_exptl_crystal_size_mid 0.038
_exptl_crystal_size_min 0.025
_refine_diff_density_max 1.59
_refine_diff_density_min -1.44
_refine_ls_extinction_method None
_refine_ls_goodness_of_fit_ref 1.0281
_refine_ls_hydrogen_treatment constr
_refine_ls_matrix_type full
_refine_ls_number_parameters 442
_refine_ls_number_reflns 6794
_refine_ls_number_restraints 36
_refine_ls_R_factor_all 0.1438
_refine_ls_R_factor_gt 0.0957
_refine_ls_shift/su_max 0.0001173
_refine_ls_shift/su_mean 0.0000082
_refine_ls_structure_factor_coef Fsqd
_refine_ls_weighting_details
;
 Method, part 1, Chebychev polynomial, (Watkin, 1994, Prince, 1982) 
 [weight] = 1.0/[A~0~*T~0~(x)+A~1~*T~1~(x) ... +A~n-1~]*T~n-1~(x)] 
 where A~i~ are the Chebychev coefficients listed below and x= Fcalc/Fmax 
 Method = Robust Weighting (Prince, 1982) 
 W = [weight] * [1-(deltaF/6*sigmaF)^2^]^2^ 
 A~i~ are: 
 269. 327. 156. 18.8 
;
_refine_ls_weighting_scheme calc
_refine_ls_wR_factor_all 0.2103
_refine_ls_wR_factor_gt 0.1764
_refine_ls_wR_factor_ref 0.2103
_reflns_limit_h_max 12
_reflns_limit_h_min -12
_reflns_limit_k_max 21
_reflns_limit_k_min 0
_reflns_limit_l_max 22
_reflns_limit_l_min 0
_reflns_number_gt 4438
_reflns_number_total 6515
_reflns_threshold_expression I>2.0\s(I)
_oxford_diffrn_Wilson_B_factor 2.61
_oxford_diffrn_Wilson_scale 1.21
_oxford_refine_ls_r_factor_ref 0.1438
_oxford_refine_ls_scale 1.113(6)
_oxford_reflns_number_all 6794
_oxford_reflns_threshold_expression_ref I>-10.0\s(I)
_cod_data_source_file om5b00055_si_003.cif
_cod_data_source_block 1
_cod_original_sg_symbol_H-M 'P 1 21/n 1 '
_cod_original_formula_sum 'C38 H45 F3 N2 Ni1 O2 P2 S1'
_cod_database_code 4087398

loop_
_symmetry_equiv_pos_as_xyz
x,y,z
-x,-y,-z
-x+1/2,y+1/2,-z+1/2
x+1/2,-y+1/2,z+1/2

loop_
_atom_site_label
_atom_site_type_symbol
_atom_site_fract_x
_atom_site_fract_y
_atom_site_fract_z
_atom_site_U_iso_or_equiv
_atom_site_occupancy
_atom_site_adp_type
_atom_site_refinement_flags_posn
_atom_site_refinement_flags_adp
Ni1 Ni 0.31624(12) 0.28524(7) 0.49870(7) 0.0301 1.0000 Uani . .
P2 P 0.29232(18) 0.34338(11) 0.39659(11) 0.0291 1.0000 Uani . .
N2 N 0.1900(6) 0.3074(3) 0.3387(3) 0.0306 1.0000 Uani . .
C4 C 0.1403(8) 0.3339(5) 0.2688(4) 0.0405 1.0000 Uani . .
C5 C -0.0019(9) 0.3411(6) 0.2670(5) 0.0609 1.0000 Uani . .
H52 H -0.0336 0.3588 0.2212 0.0919 1.0000 Uiso R .
H53 H -0.0381 0.2945 0.2752 0.0921 1.0000 Uiso R .
H51 H -0.0236 0.3747 0.3028 0.0920 1.0000 Uiso R .
C6 C 0.1763(9) 0.2851(6) 0.2107(5) 0.0576 1.0000 Uani . .
H61 H 0.1508 0.3067 0.1654 0.0869 1.0000 Uiso R .
H62 H 0.1375 0.2384 0.2138 0.0870 1.0000 Uiso R .
H63 H 0.2649 0.2791 0.2146 0.0868 1.0000 Uiso R .
H41 H 0.1765 0.3823 0.2627 0.0490 1.0000 Uiso R .
C7 C 0.2392(7) 0.4388(4) 0.4024(4) 0.0313 1.0000 Uani . .
C8 C 0.1160(8) 0.4497(5) 0.4144(5) 0.0411 1.0000 Uani . .
C9 C 0.0733(9) 0.5199(5) 0.4249(5) 0.0474 1.0000 Uani . .
C10 C 0.1544(9) 0.5783(5) 0.4256(5) 0.0547 1.0000 Uani . .
C11 C 0.2759(9) 0.5680(5) 0.4140(6) 0.0523 1.0000 Uani . .
C12 C 0.3194(8) 0.4967(5) 0.4026(5) 0.0421 1.0000 Uani . .
H121 H 0.4027 0.4896 0.3959 0.0508 1.0000 Uiso R .
H111 H 0.3299 0.6076 0.4131 0.0632 1.0000 Uiso R .
H101 H 0.1248 0.6250 0.4335 0.0659 1.0000 Uiso R .
H91 H -0.0110 0.5276 0.4312 0.0567 1.0000 Uiso R .
H81 H 0.0615 0.4105 0.4150 0.0491 1.0000 Uiso R .
C13 C 0.4427(8) 0.3545(4) 0.3562(5) 0.0363 1.0000 Uani . .
C14 C 0.4469(8) 0.3749(5) 0.2876(5) 0.0408 1.0000 Uani . .
C15 C 0.5590(9) 0.3786(5) 0.2572(5) 0.0493 1.0000 Uani . .
C16 C 0.6668(8) 0.3611(5) 0.2954(5) 0.0440 1.0000 Uani . .
C17 C 0.6639(8) 0.3405(5) 0.3642(6) 0.0519 1.0000 Uani . .
C18 C 0.5516(9) 0.3367(5) 0.3941(5) 0.0519 1.0000 Uani . .
H181 H 0.5491 0.3226 0.4411 0.0619 1.0000 Uiso R .
H171 H 0.7370 0.3293 0.3914 0.0618 1.0000 Uiso R .
H161 H 0.7418 0.3632 0.2747 0.0529 1.0000 Uiso R .
H151 H 0.5608 0.3923 0.2102 0.0589 1.0000 Uiso R .
H141 H 0.3736 0.3862 0.2608 0.0489 1.0000 Uiso R .
P1 P 0.24263(19) 0.17387(11) 0.47500(11) 0.0313 1.0000 Uani . .
N1 N 0.0920(7) 0.1709(4) 0.4710(5) 0.0609 1.0000 Uani . .
S1 S -0.0036(2) 0.23139(11) 0.46682(12) 0.0401 1.0000 Uani . .
O1 O 0.0398(6) 0.2999(3) 0.4970(4) 0.0591 1.0000 Uani . .
O2 O -0.0771(6) 0.2351(4) 0.4023(4) 0.0662 1.0000 Uani . .
C24 C -0.1119(10) 0.1979(6) 0.5278(7) 0.0591 1.0000 Uani . .
F25 F -0.1547(6) 0.1316(3) 0.5089(4) 0.0852 1.0000 Uani . .
F26 F -0.2088(6) 0.2418(3) 0.5285(4) 0.0873 1.0000 Uani . .
F27 F -0.0594(8) 0.1929(4) 0.5930(4) 0.0981 1.0000 Uani . .
C28 C 0.2891(8) 0.1010(5) 0.5383(4) 0.0383 1.0000 Uani . .
C29 C 0.4115(8) 0.0828(4) 0.5552(5) 0.0397 1.0000 Uani . .
C30 C 0.5199(8) 0.1173(5) 0.5227(5) 0.0501 1.0000 Uani . .
H303 H 0.5954 0.1076 0.5518 0.0748 1.0000 Uiso R .
H301 H 0.5259 0.0987 0.4754 0.0749 1.0000 Uiso R .
H302 H 0.5072 0.1694 0.5201 0.0749 1.0000 Uiso R .
C31 C 0.4399(11) 0.0271(5) 0.6062(5) 0.0584 1.0000 Uani . .
C32 C 0.3470(14) -0.0060(7) 0.6392(7) 0.0878 1.0000 Uani . .
C33 C 0.2254(13) 0.0118(6) 0.6217(7) 0.0898 1.0000 Uani . .
C34 C 0.1953(10) 0.0663(5) 0.5713(6) 0.0628 1.0000 Uani . .
H341 H 0.1123 0.0790 0.5602 0.0749 1.0000 Uiso R .
H331 H 0.1622 -0.0122 0.6428 0.1080 1.0000 Uiso R .
H321 H 0.3666 -0.0404 0.6743 0.1061 1.0000 Uiso R .
H311 H 0.5222 0.0139 0.6175 0.0699 1.0000 Uiso R .
C35 C 0.2881(10) 0.1362(5) 0.3918(5) 0.0517 1.0000 Uani . U
C36 C 0.3845(11) 0.1657(6) 0.3626(5) 0.0642 1.0000 Uani . U
C37 C 0.4251(14) 0.1448(7) 0.2982(6) 0.0876 1.0000 Uani . U
C38 C 0.3605(16) 0.0870(9) 0.2640(7) 0.0986 1.0000 Uani . U
C39 C 0.2642(15) 0.0553(7) 0.2922(7) 0.0932 1.0000 Uani . U
C40 C 0.2263(13) 0.0753(6) 0.3566(7) 0.0767 1.0000 Uani . U
C41 C 0.1221(13) 0.0338(6) 0.3851(7) 0.0959 1.0000 Uani . U
H411 H 0.1047 -0.0088 0.3565 0.1431 1.0000 Uiso R .
H413 H 0.1437 0.0197 0.4336 0.1429 1.0000 Uiso R .
H412 H 0.0485 0.0636 0.3832 0.1431 1.0000 Uiso R .
H391 H 0.2206 0.0184 0.2671 0.1120 1.0000 Uiso R .
H381 H 0.3840 0.0706 0.2205 0.1182 1.0000 Uiso R .
H371 H 0.4913 0.1674 0.2791 0.1050 1.0000 Uiso R .
H361 H 0.4276 0.2021 0.3876 0.0768 1.0000 Uiso R .
C42 C 0.4309(8) 0.3135(4) 0.5809(5) 0.0401 1.0000 Uani . .
C43 C 0.3522(8) 0.2611(5) 0.6056(4) 0.0375 1.0000 Uani . .
C44 C 0.2351(9) 0.2745(5) 0.6423(5) 0.0500 1.0000 Uani . .
C45 C 0.2565(11) 0.3194(6) 0.7103(5) 0.0607 1.0000 Uani . .
C46 C 0.3444(10) 0.3867(6) 0.7083(5) 0.0586 1.0000 Uani . .
C47 C 0.3033(10) 0.4457(5) 0.6549(5) 0.0563 1.0000 Uani . .
C48 C 0.2801(8) 0.4238(4) 0.5762(5) 0.0411 1.0000 Uani . .
C49 C 0.3857(8) 0.3805(4) 0.5503(5) 0.0400 1.0000 Uani . .
H491 H 0.4454 0.4081 0.5250 0.0479 1.0000 Uiso R .
H482 H 0.2045 0.3951 0.5703 0.0488 1.0000 Uiso R .
H481 H 0.2679 0.4680 0.5485 0.0491 1.0000 Uiso R .
H472 H 0.2270 0.4667 0.6694 0.0669 1.0000 Uiso R .
H471 H 0.3679 0.4822 0.6574 0.0671 1.0000 Uiso R .
H462 H 0.4258 0.3697 0.6970 0.0699 1.0000 Uiso R .
H461 H 0.3523 0.4082 0.7552 0.0698 1.0000 Uiso R .
H451 H 0.2912 0.2873 0.7474 0.0730 1.0000 Uiso R .
H452 H 0.1760 0.3362 0.7221 0.0729 1.0000 Uiso R .
H442 H 0.2010 0.2278 0.6544 0.0601 1.0000 Uiso R .
H441 H 0.1752 0.2994 0.6095 0.0597 1.0000 Uiso R .
H431 H 0.3912 0.2134 0.6155 0.0449 1.0000 Uiso R .
H421 H 0.5196 0.3019 0.5792 0.0476 1.0000 Uiso R .
H2 H 0.1576 0.2674 0.3521 0.0363 1.0000 Uiso R .

loop_
_atom_site_aniso_label
_atom_site_aniso_U_11
_atom_site_aniso_U_22
_atom_site_aniso_U_33
_atom_site_aniso_U_23
_atom_site_aniso_U_13
_atom_site_aniso_U_12
Ni1 0.0351(7) 0.0214(7) 0.0329(7) -0.0013(6) -0.0021(6) -0.0001(6)
P2 0.0273(10) 0.0257(10) 0.0334(11) 0.0022(9) -0.0022(8) 0.0010(8)
N2 0.037(4) 0.017(3) 0.038(4) 0.004(3) 0.002(3) -0.001(3)
C4 0.041(5) 0.041(5) 0.038(5) 0.002(4) -0.005(4) -0.002(4)
C5 0.045(6) 0.076(8) 0.059(7) 0.007(6) -0.014(5) 0.002(5)
C6 0.059(6) 0.065(7) 0.048(6) -0.010(5) -0.001(5) -0.006(5)
C7 0.030(4) 0.027(4) 0.036(5) -0.001(3) 0.002(3) 0.003(3)
C8 0.044(5) 0.031(5) 0.048(5) 0.014(4) 0.002(4) 0.005(4)
C9 0.037(5) 0.055(6) 0.050(6) 0.007(5) 0.009(4) 0.011(5)
C10 0.058(6) 0.033(5) 0.071(7) -0.003(5) -0.006(5) 0.018(5)
C11 0.045(6) 0.026(5) 0.084(8) -0.004(5) -0.007(5) -0.007(4)
C12 0.033(5) 0.031(5) 0.060(6) 0.003(4) -0.002(4) 0.000(4)
C13 0.038(5) 0.021(4) 0.049(5) 0.006(4) -0.002(4) 0.000(3)
C14 0.028(4) 0.057(6) 0.038(5) -0.002(4) 0.006(4) 0.004(4)
C15 0.055(6) 0.054(6) 0.039(5) 0.000(5) 0.011(5) -0.013(5)
C16 0.037(5) 0.037(5) 0.060(6) -0.008(4) 0.021(4) 0.001(4)
C17 0.025(5) 0.046(6) 0.084(8) 0.014(5) 0.003(5) 0.007(4)
C18 0.046(6) 0.050(6) 0.058(6) 0.006(5) -0.007(5) 0.011(5)
P1 0.0329(11) 0.0210(10) 0.0395(12) 0.0002(9) -0.0005(9) -0.0009(8)
N1 0.038(4) 0.030(4) 0.114(8) 0.014(5) 0.004(5) -0.002(4)
S1 0.0346(11) 0.0299(11) 0.0562(14) 0.0073(10) 0.0073(10) 0.0015(9)
O1 0.074(5) 0.023(3) 0.084(5) 0.001(3) 0.026(4) -0.005(3)
O2 0.057(4) 0.075(5) 0.065(5) 0.018(4) -0.010(4) 0.004(4)
C24 0.057(7) 0.044(6) 0.079(8) 0.009(5) 0.019(6) 0.004(5)
F25 0.065(4) 0.041(3) 0.153(7) 0.005(4) 0.037(4) -0.017(3)
F26 0.065(4) 0.052(4) 0.153(7) 0.011(4) 0.058(4) 0.008(3)
F27 0.122(6) 0.106(6) 0.070(5) 0.028(4) 0.028(5) -0.011(5)
C28 0.042(5) 0.035(5) 0.039(5) -0.003(4) 0.008(4) 0.007(4)
C29 0.052(6) 0.022(4) 0.045(5) -0.009(4) 0.003(4) 0.007(4)
C30 0.048(6) 0.034(5) 0.067(7) 0.000(5) -0.004(5) 0.011(4)
C31 0.093(8) 0.029(5) 0.051(6) 0.004(5) -0.010(6) 0.028(5)
C32 0.136(13) 0.061(8) 0.071(8) 0.029(7) 0.038(8) 0.057(8)
C33 0.114(11) 0.046(7) 0.118(11) 0.045(7) 0.060(9) 0.022(7)
C34 0.071(7) 0.024(5) 0.098(9) 0.023(5) 0.030(6) 0.023(5)
C35 0.081(6) 0.029(4) 0.044(5) 0.002(4) 0.000(4) 0.025(4)
C36 0.094(6) 0.053(5) 0.049(5) 0.010(4) 0.026(5) 0.041(5)
C37 0.127(8) 0.078(6) 0.061(6) 0.015(5) 0.024(6) 0.057(6)
C38 0.142(10) 0.097(8) 0.058(7) 0.000(6) 0.014(7) 0.069(8)
C39 0.133(9) 0.063(6) 0.077(7) -0.039(6) -0.036(7) 0.032(7)
C40 0.106(7) 0.045(5) 0.073(6) -0.020(4) -0.026(5) 0.018(5)
C41 0.116(9) 0.045(6) 0.119(8) -0.026(6) -0.039(7) 0.002(6)
C42 0.044(5) 0.029(4) 0.047(5) -0.006(4) -0.005(4) 0.009(4)
C43 0.049(5) 0.033(4) 0.030(4) 0.001(4) 0.002(4) 0.006(4)
C44 0.061(6) 0.046(6) 0.045(5) -0.001(5) 0.012(5) -0.005(5)
C45 0.083(8) 0.062(7) 0.039(6) -0.002(5) 0.016(5) 0.015(6)
C46 0.074(7) 0.061(7) 0.040(6) -0.025(5) 0.002(5) 0.012(6)
C47 0.072(7) 0.038(5) 0.058(6) -0.018(5) 0.001(5) 0.008(5)
C48 0.050(5) 0.022(4) 0.050(5) 0.002(4) -0.003(4) 0.009(4)
C49 0.045(5) 0.021(4) 0.052(5) -0.009(4) -0.013(4) -0.003(4)

loop_
_atom_type_symbol
_atom_type_scat_dispersion_real
_atom_type_scat_dispersion_imag
_atom_type_scat_Cromer_Mann_a1
_atom_type_scat_Cromer_Mann_b1
_atom_type_scat_Cromer_Mann_a2
_atom_type_scat_Cromer_Mann_b2
_atom_type_scat_Cromer_Mann_a3
_atom_type_scat_Cromer_Mann_b3
_atom_type_scat_Cromer_Mann_a4
_atom_type_scat_Cromer_Mann_b4
_atom_type_scat_Cromer_Mann_c
_atom_type_scat_source
C 0.0181 0.0091 2.3100 20.8439 1.0200 10.2075 1.5886 0.5687 0.8650 51.6512 0.2156 'International Tables Vol C 4.2.6.8 and 6.1.1.4'
H 0.0000 0.0000 0.4930 10.5109 0.3229 26.1257 0.1402 3.1424 0.0408 57.7998 0.0030 'International Tables Vol C 4.2.6.8 and 6.1.1.4'
N 0.0311 0.0180 12.2126 0.0057 3.1322 9.8933 2.0125 28.9975 1.1663 0.5826 -11.5290 'International Tables Vol C 4.2.6.8 and 6.1.1.4'
F 0.0727 0.0534 3.5392 10.2825 2.6412 4.2944 1.5170 0.2615 1.0243 26.1476 0.2776 'International Tables Vol C 4.2.6.8 and 6.1.1.4'
P 0.2955 0.4335 6.4345 1.9067 4.1791 27.1570 1.7800 0.5260 1.4908 68.1645 1.1149 'International Tables Vol C 4.2.6.8 and 6.1.1.4'
S 0.3331 0.5567 6.9053 1.4679 5.2034 22.2151 1.4379 0.2536 1.5863 56.1720 0.8669 'International Tables Vol C 4.2.6.8 and 6.1.1.4'
Ni -3.0029 0.5091 12.8376 3.8785 7.2920 0.2565 4.4438 12.1763 2.3800 66.3421 1.0341 'International Tables Vol C 4.2.6.8 and 6.1.1.4'
O 0.0492 0.0322 3.0485 13.2771 2.2868 5.7011 1.5463 0.3239 0.8670 32.9089 0.2508 'International Tables Vol C 4.2.6.8 and 6.1.1.4'

loop_
_geom_angle_atom_site_label_1
_geom_angle_atom_site_label_2
_geom_angle_atom_site_label_3
_geom_angle
_geom_angle_publ_flag
P2 Ni1 P1 104.55(9) yes
P2 Ni1 C42 125.8(3) yes
P1 Ni1 C42 126.2(3) yes
P2 Ni1 C43 163.1(2) yes
P1 Ni1 C43 92.1(2) yes
C42 Ni1 C43 39.9(3) yes
P2 Ni1 C49 91.1(3) yes
P1 Ni1 C49 164.1(3) yes
C42 Ni1 C49 40.7(3) yes
C43 Ni1 C49 72.1(3) yes
Ni1 P2 N2 114.8(2) yes
Ni1 P2 C7 114.8(3) yes
N2 P2 C7 103.0(3) yes
Ni1 P2 C13 111.7(3) yes
N2 P2 C13 109.5(4) yes
C7 P2 C13 102.0(4) yes
P2 N2 C4 130.5(5) yes
P2 N2 H2 114.5 no
C4 N2 H2 114.9 no
N2 C4 C5 109.8(7) yes
N2 C4 C6 111.6(7) yes
C5 C4 C6 110.7(8) yes
N2 C4 H41 106.7 no
C5 C4 H41 109.1 no
C6 C4 H41 108.8 no
C4 C5 H52 109.3 no
C4 C5 H53 109.9 no
H52 C5 H53 109.1 no
C4 C5 H51 109.9 no
H52 C5 H51 109.4 no
H53 C5 H51 109.2 no
C4 C6 H61 109.7 no
C4 C6 H62 110.4 no
H61 C6 H62 109.1 no
C4 C6 H63 109.2 no
H61 C6 H63 109.0 no
H62 C6 H63 109.4 no
P2 C7 C8 117.1(6) yes
P2 C7 C12 122.2(6) yes
C8 C7 C12 120.3(8) yes
C7 C8 C9 119.6(8) yes
C7 C8 H81 120.6 no
C9 C8 H81 119.8 no
C8 C9 C10 120.1(9) yes
C8 C9 H91 119.7 no
C10 C9 H91 120.3 no
C9 C10 C11 120.7(9) yes
C9 C10 H101 119.2 no
C11 C10 H101 120.1 no
C10 C11 C12 119.4(8) yes
C10 C11 H111 120.6 no
C12 C11 H111 120.0 no
C11 C12 C7 119.9(8) yes
C11 C12 H121 119.3 no
C7 C12 H121 120.8 no
P2 C13 C14 121.5(6) yes
P2 C13 C18 120.0(7) yes
C14 C13 C18 118.4(8) yes
C13 C14 C15 120.7(8) yes
C13 C14 H141 119.5 no
C15 C14 H141 119.8 no
C14 C15 C16 120.6(9) yes
C14 C15 H151 120.0 no
C16 C15 H151 119.4 no
C15 C16 C17 119.3(8) yes
C15 C16 H161 120.4 no
C17 C16 H161 120.3 no
C16 C17 C18 119.8(9) yes
C16 C17 H171 120.4 no
C18 C17 H171 119.7 no
C17 C18 C13 121.2(9) yes
C17 C18 H181 120.2 no
C13 C18 H181 118.6 no
Ni1 P1 N1 112.4(3) yes
Ni1 P1 C28 117.4(3) yes
N1 P1 C28 103.0(4) yes
Ni1 P1 C35 113.9(3) yes
N1 P1 C35 106.6(5) yes
C28 P1 C35 102.2(4) yes
P1 N1 S1 131.0(5) yes
N1 S1 O1 114.7(4) yes
N1 S1 O2 114.6(5) yes
O1 S1 O2 116.5(4) yes
N1 S1 C24 101.1(5) yes
O1 S1 C24 104.3(5) yes
O2 S1 C24 102.8(5) yes
S1 C24 F25 111.3(8) yes
S1 C24 F26 110.7(7) yes
F25 C24 F26 107.4(9) yes
S1 C24 F27 111.7(8) yes
F25 C24 F27 107.4(9) yes
F26 C24 F27 108.2(10) yes
P1 C28 C29 122.3(7) yes
P1 C28 C34 117.1(7) yes
C29 C28 C34 120.6(9) yes
C28 C29 C30 124.6(8) yes
C28 C29 C31 118.8(9) yes
C30 C29 C31 116.6(9) yes
C29 C30 H303 109.7 no
C29 C30 H301 110.2 no
H303 C30 H301 110.4 no
C29 C30 H302 108.8 no
H303 C30 H302 108.8 no
H301 C30 H302 108.8 no
C29 C31 C32 120.2(10) yes
C29 C31 H311 119.6 no
C32 C31 H311 120.2 no
C31 C32 C33 120.6(10) yes
C31 C32 H321 119.7 no
C33 C32 H321 119.7 no
C32 C33 C34 120.1(11) yes
C32 C33 H331 120.5 no
C34 C33 H331 119.5 no
C33 C34 C28 119.7(10) yes
C33 C34 H341 119.8 no
C28 C34 H341 120.5 no
P1 C35 C36 118.7(8) yes
P1 C35 C40 123.2(10) yes
C36 C35 C40 118.2(11) yes
C35 C36 C37 124.7(13) yes
C35 C36 H361 117.4 no
C37 C36 H361 118.0 no
C36 C37 C38 115.8(14) yes
C36 C37 H371 122.1 no
C38 C37 H371 122.1 no
C37 C38 C39 121.2(13) yes
C37 C38 H381 119.4 no
C39 C38 H381 119.4 no
C38 C39 C40 122.6(13) yes
C38 C39 H391 119.2 no
C40 C39 H391 118.3 no
C35 C40 C39 117.4(13) yes
C35 C40 C41 124.2(11) yes
C39 C40 C41 118.3(12) yes
C40 C41 H411 109.2 no
C40 C41 H413 110.5 no
H411 C41 H413 109.9 no
C40 C41 H412 110.1 no
H411 C41 H412 108.4 no
H413 C41 H412 108.7 no
Ni1 C42 C43 73.9(5) yes
Ni1 C42 C49 74.5(5) yes
C43 C42 C49 122.2(8) yes
Ni1 C42 H421 117.8 no
C43 C42 H421 119.0 no
C49 C42 H421 118.4 no
C42 C43 Ni1 66.1(5) yes
C42 C43 C44 126.9(8) yes
Ni1 C43 C44 108.5(6) yes
C42 C43 H431 114.4 no
Ni1 C43 H431 114.8 no
C44 C43 H431 114.8 no
C43 C44 C45 113.6(8) yes
C43 C44 H442 108.3 no
C45 C44 H442 108.0 no
C43 C44 H441 108.6 no
C45 C44 H441 109.5 no
H442 C44 H441 108.7 no
C44 C45 C46 117.1(8) yes
C44 C45 H451 108.1 no
C46 C45 H451 107.2 no
C44 C45 H452 106.8 no
C46 C45 H452 108.4 no
H451 C45 H452 109.1 no
C45 C46 C47 115.6(9) yes
C45 C46 H462 108.4 no
C47 C46 H462 107.5 no
C45 C46 H461 107.8 no
C47 C46 H461 108.8 no
H462 C46 H461 108.6 no
C46 C47 C48 118.2(7) yes
C46 C47 H472 107.6 no
C48 C47 H472 107.6 no
C46 C47 H471 106.7 no
C48 C47 H471 106.6 no
H472 C47 H471 109.9 no
C47 C48 C49 112.6(7) yes
C47 C48 H482 108.6 no
C49 C48 H482 109.4 no
C47 C48 H481 108.0 no
C49 C48 H481 109.7 no
H482 C48 H481 108.4 no
C48 C49 C42 124.4(9) yes
C48 C49 Ni1 109.6(6) yes
C42 C49 Ni1 64.8(4) yes
C48 C49 H491 115.9 no
C42 C49 H491 115.3 no
Ni1 C49 H491 115.2 no

loop_
_geom_bond_atom_site_label_1
_geom_bond_atom_site_label_2
_geom_bond_distance
_geom_bond_publ_flag
Ni1 P2 2.206(2) yes
Ni1 P1 2.222(2) yes
Ni1 C42 1.979(8) yes
Ni1 C43 2.080(8) yes
Ni1 C49 2.108(8) yes
P2 N2 1.633(6) yes
P2 C7 1.845(8) yes
P2 C13 1.865(9) yes
N2 C4 1.471(10) yes
N2 H2 0.859 no
C4 C5 1.541(12) yes
C4 C6 1.496(12) yes
C4 H41 0.979 no
C5 H52 0.963 no
C5 H53 0.958 no
C5 H51 0.959 no
C6 H61 0.965 no
C6 H62 0.957 no
C6 H63 0.961 no
C7 C8 1.384(11) yes
C7 C12 1.370(11) yes
C8 C9 1.385(12) yes
C8 H81 0.930 no
C9 C10 1.381(13) yes
C9 H91 0.940 no
C10 C11 1.362(13) yes
C10 H101 0.930 no
C11 C12 1.410(12) yes
C11 H111 0.934 no
C12 H121 0.929 no
C13 C14 1.357(11) yes
C13 C18 1.367(12) yes
C14 C15 1.386(11) yes
C14 H141 0.928 no
C15 C16 1.359(13) yes
C15 H151 0.928 no
C16 C17 1.361(13) yes
C16 H161 0.930 no
C17 C18 1.383(12) yes
C17 H171 0.931 no
C18 H181 0.931 no
P1 N1 1.625(8) yes
P1 C28 1.837(9) yes
P1 C35 1.826(10) yes
N1 S1 1.513(8) yes
S1 O1 1.441(6) yes
S1 O2 1.404(7) yes
S1 C24 1.818(11) yes
C24 F25 1.339(12) yes
C24 F26 1.322(11) yes
C24 F27 1.321(13) yes
C28 C29 1.376(12) yes
C28 C34 1.389(13) yes
C29 C30 1.507(12) yes
C29 C31 1.422(12) yes
C30 H303 0.965 no
C30 H301 0.966 no
C30 H302 0.965 no
C31 C32 1.369(16) yes
C31 H311 0.929 no
C32 C33 1.369(18) yes
C32 H321 0.927 no
C33 C34 1.401(14) yes
C33 H331 0.930 no
C34 H341 0.934 no
C35 C36 1.333(14) yes
C35 C40 1.436(14) yes
C36 C37 1.386(14) yes
C36 H361 0.922 no
C37 C38 1.40(2) yes
C37 H371 0.926 no
C38 C39 1.34(2) yes
C38 H381 0.932 no
C39 C40 1.371(17) yes
C39 H391 0.932 no
C40 C41 1.495(18) yes
C41 H411 0.961 no
C41 H413 0.966 no
C41 H412 0.963 no
C42 C43 1.390(12) yes
C42 C49 1.426(11) yes
C42 H421 0.985 no
C43 C44 1.514(12) yes
C43 H431 0.981 no
C44 C45 1.529(12) yes
C44 H442 0.967 no
C44 H441 0.974 no
C45 C46 1.560(14) yes
C45 H451 0.968 no
C45 H452 0.967 no
C46 C47 1.522(13) yes
C46 H462 0.974 no
C46 H461 0.970 no
C47 C48 1.547(12) yes
C47 H472 0.969 no
C47 H471 0.965 no
C48 C49 1.505(12) yes
C48 H482 0.970 no
C48 H481 0.968 no
C49 H491 0.977 no

loop_
_geom_hbond_atom_site_label_D
_geom_hbond_atom_site_label_H
_geom_hbond_atom_site_label_A
_geom_hbond_angle_DHA
_geom_hbond_distance_DH
_geom_hbond_distance_HA
_geom_hbond_distance_DA
_geom_hbond_publ_flag
C8 H81 O1 135.00 0.930 2.576 3.297(14) yes
C44 H441 O1 150.00 0.974 2.486 3.364(14) yes
